data_1516476
loop_
_publ_author_name
'Liu, Siqian'
'Du, Gaixia'
'He, Jianyun'
'Long, Yingyun'
'Zhang, Shaowen'
'Li, Xiaofang'

_publ_section_title
;
 Cationic Tropidinyl Scandium Catalyst: A Perfectly Acceptable Substitute
 for Cationic Half-Sandwich Scandium Catalysts incis-1,4-Polymerization of
 Isoprene and Copolymerization with Norbornene
;
_journal_issue 11
_journal_name_full Macromolecules
_journal_page_first 3567
_journal_paper_doi 10.1021/ma500740m
_journal_volume 47
_journal_year 2014
_chemical_formula_sum 'C32 H62 Lu2 N2 O2 Si2'
_chemical_formula_weight 912.96
_chemical_name_systematic
;
 ?
;
_space_group_crystal_system orthorhombic
_space_group_IT_number 33
_space_group_name_Hall 'P 2c -2n'
_space_group_name_H-M_alt 'P n a 21'
_symmetry_space_group_name_Hall 'P 2c -2n'
_symmetry_space_group_name_H-M 'P n a 21'
_atom_sites_solution_hydrogens mixed
_audit_creation_method SHELXL-2013
_cell_angle_alpha 90
_cell_angle_beta 90
_cell_angle_gamma 90
_cell_formula_units_Z 4
_cell_length_a 19.256(2)
_cell_length_b 10.1640(10)
_cell_length_c 18.2180(18)
_cell_measurement_temperature 173(2)
_cell_volume 3565.6(6)
_computing_structure_refinement 'SHELXL-2013 (Sheldrick, 2013)'
_diffrn_ambient_temperature 173(2)
_diffrn_measured_fraction_theta_full 0.985
_diffrn_measured_fraction_theta_max 0.984
_diffrn_radiation_type MoK\a
_diffrn_radiation_wavelength 0.71073
_diffrn_reflns_av_R_equivalents 0.0324
_diffrn_reflns_av_unetI/netI 0.0363
_diffrn_reflns_Laue_measured_fraction_full 0.985
_diffrn_reflns_Laue_measured_fraction_max 0.984
_diffrn_reflns_limit_h_max 22
_diffrn_reflns_limit_h_min -25
_diffrn_reflns_limit_k_max 13
_diffrn_reflns_limit_k_min -13
_diffrn_reflns_limit_l_max 24
_diffrn_reflns_limit_l_min -24
_diffrn_reflns_number 24520
_diffrn_reflns_point_group_measured_fraction_full 0.987
_diffrn_reflns_point_group_measured_fraction_max 0.985
_diffrn_reflns_theta_full 25.242
_diffrn_reflns_theta_max 28.402
_diffrn_reflns_theta_min 5.587
_exptl_absorpt_coefficient_mu 5.601
_exptl_crystal_density_diffrn 1.701
_exptl_crystal_F_000 1816
_exptl_crystal_size_max 0.450
_exptl_crystal_size_mid 0.430
_exptl_crystal_size_min 0.420
_refine_diff_density_max 1.139
_refine_diff_density_min -0.886
_refine_diff_density_rms 0.113
_refine_ls_abs_structure_details
;
 Refined as an inversion twin.
;
_refine_ls_abs_structure_Flack 0.510(11)
_refine_ls_extinction_method none
_refine_ls_goodness_of_fit_ref 1.046
_refine_ls_hydrogen_treatment constr
_refine_ls_matrix_type full
_refine_ls_number_parameters 369
_refine_ls_number_reflns 8722
_refine_ls_number_restraints 1
_refine_ls_restrained_S_all 1.046
_refine_ls_R_factor_all 0.0306
_refine_ls_R_factor_gt 0.0245
_refine_ls_shift/su_max 0.001
_refine_ls_shift/su_mean 0.000
_refine_ls_structure_factor_coef Fsqd
_refine_ls_weighting_details
;
 w=1/[\s^2^(Fo^2^)+(0.0092P)^2^+6.0782P]
 where P=(Fo^2^+2Fc^2^)/3
;
_refine_ls_weighting_scheme calc
_refine_ls_wR_factor_gt 0.0448
_refine_ls_wR_factor_ref 0.0466
_reflns_Friedel_coverage 0.942
_reflns_Friedel_fraction_full 0.988
_reflns_Friedel_fraction_max 0.986
_reflns_number_gt 8002
_reflns_number_total 8722
_reflns_threshold_expression 'I > 2\s(I)'
_cod_data_source_file ma500740m_si_003.cif
_cod_data_source_block aa
_cod_depositor_comments
;
Adding full bibliography for 1516474--1516476.cif.

2019-03-16
Z value and formula fixed to values more according to usual
chemical conventions.                 miguel
;
_cod_original_formula_sum 'C16 H31 Lu N O Si'
_cod_original_formula_weight 456.48
_cod_original_formula_units_Z 8
_cod_original_cell_volume 3565.7(6)
_cod_database_code 1516476
_shelx_space_group_comment
;
The symmetry employed for this shelxl refinement is uniquely defined
by the following loop, which should always be used as a source of
symmetry information in preference to the above space-group names.
They are only intended as comments.
;
_shelx_estimated_absorpt_t_min 0.187
_shelx_estimated_absorpt_t_max 0.202
_shelxl_version_number 2013-2

loop_
_space_group_symop_operation_xyz
'x, y, z'
'-x, -y, z+1/2'
'x+1/2, -y+1/2, z'
'-x+1/2, y+1/2, z+1/2'

loop_
_atom_site_label
_atom_site_type_symbol
_atom_site_fract_x
_atom_site_fract_y
_atom_site_fract_z
_atom_site_U_iso_or_equiv
_atom_site_adp_type
_atom_site_occupancy
_atom_site_site_symmetry_order
_atom_site_calc_flag
_atom_site_refinement_flags_posn
_atom_site_refinement_flags_adp
Lu1 Lu 0.05840(2) 0.54225(2) 0.21139(2) 0.01552(6) Uani 1 1 d . .
Lu2 Lu 0.19568(2) 0.32910(2) 0.16714(2) 0.01453(5) Uani 1 1 d . .
Si1 Si 0.03231(11) 0.79602(18) 0.35920(10) 0.0216(4) Uani 1 1 d . .
Si2 Si 0.21168(10) 0.07434(17) 0.01210(10) 0.0190(4) Uani 1 1 d . .
N1 N 0.1097(3) 0.3541(5) 0.2574(3) 0.0166(11) Uani 1 1 d . .
N2 N 0.1436(3) 0.5200(5) 0.1230(3) 0.0174(11) Uani 1 1 d . .
O1 O 0.0120(3) 0.7151(5) 0.1385(3) 0.0244(11) Uani 1 1 d . .
O2 O 0.2365(3) 0.1572(4) 0.2414(2) 0.0210(10) Uani 1 1 d . .
C1 C 0.0898(4) 0.7024(6) 0.2979(4) 0.0204(14) Uani 1 1 d . .
H1A H 0.1238 0.6588 0.3306 0.025 Uiso 1 1 calc R U
H1B H 0.1162 0.7693 0.2701 0.025 Uiso 1 1 calc R U
C2 C 0.0074(5) 0.6972(8) 0.4409(4) 0.038(2) Uani 1 1 d . .
H2A H -0.0215 0.6228 0.4255 0.057 Uiso 1 1 calc R U
H2B H -0.0188 0.7525 0.4752 0.057 Uiso 1 1 calc R U
H2C H 0.0493 0.6642 0.4652 0.057 Uiso 1 1 calc R U
C3 C -0.0493(5) 0.8549(9) 0.3123(5) 0.037(2) Uani 1 1 d . .
H3A H -0.0384 0.9306 0.2810 0.056 Uiso 1 1 calc R U
H3B H -0.0836 0.8808 0.3493 0.056 Uiso 1 1 calc R U
H3C H -0.0684 0.7838 0.2820 0.056 Uiso 1 1 calc R U
C4 C 0.0741(4) 0.9481(7) 0.3973(4) 0.0341(18) Uani 1 1 d . .
H4A H 0.1167 0.9240 0.4234 0.051 Uiso 1 1 calc R U
H4B H 0.0420 0.9914 0.4313 0.051 Uiso 1 1 calc R U
H4C H 0.0855 1.0082 0.3570 0.051 Uiso 1 1 calc R U
C5 C 0.0521(4) 0.2567(6) 0.2463(4) 0.0229(15) Uani 1 1 d . .
H5 H 0.0731 0.1671 0.2422 0.028 Uiso 1 1 d R U
C6 C 0.0151(3) 0.2881(6) 0.1738(5) 0.0244(14) Uani 1 1 d . .
H6 H 0.0307 0.2424 0.1315 0.029 Uiso 1 1 calc R U
C7 C -0.0372(3) 0.3739(6) 0.1644(5) 0.0234(13) Uani 1 1 d . .
H7 H -0.0580 0.3714 0.1171 0.028 Uiso 1 1 calc R U
C8 C -0.0669(3) 0.4682(6) 0.2132(6) 0.0247(12) Uani 1 1 d . .
H8 H -0.0967 0.5325 0.1921 0.030 Uiso 1 1 calc R U
C9 C -0.0563(4) 0.4750(7) 0.2902(4) 0.0229(14) Uani 1 1 d . .
H9 H -0.0745 0.5507 0.3140 0.027 Uiso 1 1 calc R U
C10 C -0.0238(4) 0.3884(7) 0.3338(4) 0.0278(17) Uani 1 1 d . .
H10A H -0.0547 0.3752 0.3766 0.033 Uiso 1 1 calc R U
H10B H 0.0180 0.4339 0.3525 0.033 Uiso 1 1 calc R U
C11 C -0.0005(4) 0.2548(7) 0.3113(4) 0.0252(16) Uani 1 1 d . .
H11A H -0.0415 0.2021 0.2969 0.030 Uiso 1 1 calc R U
H11B H 0.0215 0.2108 0.3539 0.030 Uiso 1 1 calc R U
C12 C 0.1393(4) 0.3492(7) 0.3318(4) 0.0251(16) Uani 1 1 d . .
H12A H 0.1021 0.3599 0.3680 0.038 Uiso 1 1 calc R U
H12B H 0.1732 0.4203 0.3376 0.038 Uiso 1 1 calc R U
H12C H 0.1622 0.2642 0.3393 0.038 Uiso 1 1 calc R U
C13 C -0.0476(4) 0.7040(9) 0.0896(5) 0.040(2) Uani 1 1 d . .
H13A H -0.0915 0.7100 0.1176 0.048 Uiso 1 1 calc R U
H13B H -0.0466 0.6192 0.0629 0.048 Uiso 1 1 calc R U
C14 C -0.0411(5) 0.8162(9) 0.0377(5) 0.042(2) Uani 1 1 d . .
H14A H -0.0869 0.8416 0.0173 0.051 Uiso 1 1 calc R U
H14B H -0.0091 0.7950 -0.0032 0.051 Uiso 1 1 calc R U
C15 C -0.0115(5) 0.9246(8) 0.0867(5) 0.0342(18) Uani 1 1 d . .
H15A H 0.0128 0.9923 0.0572 0.041 Uiso 1 1 calc R U
H15B H -0.0485 0.9672 0.1160 0.041 Uiso 1 1 calc R U
C16 C 0.0390(4) 0.8502(7) 0.1356(4) 0.0274(16) Uani 1 1 d . .
H16A H 0.0864 0.8517 0.1146 0.033 Uiso 1 1 calc R U
H16B H 0.0404 0.8894 0.1853 0.033 Uiso 1 1 calc R U
C17 C 0.1614(3) 0.1673(6) 0.0804(3) 0.0170(12) Uani 1 1 d . .
H17A H 0.1380 0.0989 0.1101 0.020 Uiso 1 1 calc R U
H17B H 0.1242 0.2102 0.0516 0.020 Uiso 1 1 calc R U
C18 C 0.2364(5) 0.1833(8) -0.0668(4) 0.0340(18) Uani 1 1 d . .
H18A H 0.1956 0.2328 -0.0832 0.051 Uiso 1 1 calc R U
H18B H 0.2538 0.1292 -0.1074 0.051 Uiso 1 1 calc R U
H18C H 0.2727 0.2447 -0.0511 0.051 Uiso 1 1 calc R U
C19 C 0.1630(5) -0.0669(7) -0.0295(4) 0.0327(18) Uani 1 1 d . .
H19A H 0.1538 -0.1332 0.0083 0.049 Uiso 1 1 calc R U
H19B H 0.1909 -0.1061 -0.0688 0.049 Uiso 1 1 calc R U
H19C H 0.1189 -0.0352 -0.0497 0.049 Uiso 1 1 calc R U
C20 C 0.2934(4) -0.0002(9) 0.0499(5) 0.0369(19) Uani 1 1 d . .
H20A H 0.3178 0.0652 0.0799 0.055 Uiso 1 1 calc R U
H20B H 0.3233 -0.0281 0.0093 0.055 Uiso 1 1 calc R U
H20C H 0.2816 -0.0766 0.0803 0.055 Uiso 1 1 calc R U
C21 C 0.2017(4) 0.6149(7) 0.1347(4) 0.0264(16) Uani 1 1 d . .
H21 H 0.1820 0.7057 0.1379 0.032 Uiso 1 1 d R U
C22 C 0.2376(3) 0.5838(6) 0.2071(5) 0.0240(14) Uani 1 1 d . .
H22 H 0.2210 0.6302 0.2488 0.029 Uiso 1 1 calc R U
C23 C 0.2908(3) 0.4969(6) 0.2195(4) 0.0253(15) Uani 1 1 d . .
H23 H 0.3099 0.5004 0.2676 0.030 Uiso 1 1 calc R U
C24 C 0.3222(3) 0.4026(6) 0.1723(5) 0.0239(13) Uani 1 1 d . .
H24 H 0.3520 0.3394 0.1944 0.029 Uiso 1 1 calc R U
C25 C 0.3128(4) 0.3945(7) 0.0943(4) 0.0227(14) Uani 1 1 d . .
H25 H 0.3342 0.3213 0.0710 0.027 Uiso 1 1 calc R U
C26 C 0.2776(4) 0.4767(7) 0.0493(4) 0.0267(16) Uani 1 1 d . .
H26A H 0.2352 0.4288 0.0340 0.032 Uiso 1 1 calc R U
H26B H 0.3065 0.4867 0.0047 0.032 Uiso 1 1 calc R U
C27 C 0.2549(4) 0.6106(7) 0.0698(5) 0.0287(17) Uani 1 1 d . .
H27A H 0.2335 0.6529 0.0264 0.034 Uiso 1 1 calc R U
H27B H 0.2962 0.6630 0.0836 0.034 Uiso 1 1 calc R U
C28 C 0.1125(4) 0.5274(7) 0.0490(4) 0.0248(15) Uani 1 1 d . .
H28A H 0.1030 0.6195 0.0367 0.037 Uiso 1 1 calc R U
H28B H 0.0691 0.4773 0.0482 0.037 Uiso 1 1 calc R U
H28C H 0.1449 0.4903 0.0130 0.037 Uiso 1 1 calc R U
C29 C 0.2141(4) 0.0199(7) 0.2395(4) 0.0256(16) Uani 1 1 d . .
H29A H 0.2240 -0.0193 0.1909 0.031 Uiso 1 1 calc R U
H29B H 0.1636 0.0136 0.2490 0.031 Uiso 1 1 calc R U
C30 C 0.2540(4) -0.0507(7) 0.2984(5) 0.0306(17) Uani 1 1 d . .
H30A H 0.2963 -0.0927 0.2782 0.037 Uiso 1 1 calc R U
H30B H 0.2251 -0.1187 0.3225 0.037 Uiso 1 1 calc R U
C31 C 0.2726(4) 0.0592(8) 0.3517(4) 0.0320(18) Uani 1 1 d . .
H31A H 0.2335 0.0785 0.3854 0.038 Uiso 1 1 calc R U
H31B H 0.3142 0.0365 0.3810 0.038 Uiso 1 1 calc R U
C32 C 0.2866(4) 0.1730(7) 0.3012(4) 0.0250(15) Uani 1 1 d . .
H32A H 0.2795 0.2577 0.3268 0.030 Uiso 1 1 calc R U
H32B H 0.3348 0.1696 0.2823 0.030 Uiso 1 1 calc R U

loop_
_atom_site_aniso_label
_atom_site_aniso_U_11
_atom_site_aniso_U_22
_atom_site_aniso_U_33
_atom_site_aniso_U_23
_atom_site_aniso_U_13
_atom_site_aniso_U_12
Lu1 0.01449(11) 0.01520(10) 0.01686(11) 0.00024(12) -0.00006(13) 0.00134(10)
Lu2 0.01443(10) 0.01429(10) 0.01486(10) -0.00035(12) 0.00056(13) 0.00085(10)
Si1 0.0244(10) 0.0214(9) 0.0191(9) -0.0032(7) 0.0051(8) 0.0015(8)
Si2 0.0240(10) 0.0161(8) 0.0170(8) -0.0016(7) 0.0013(8) 0.0008(7)
N1 0.015(3) 0.016(3) 0.019(3) 0.001(2) 0.004(2) -0.001(2)
N2 0.018(3) 0.014(3) 0.020(3) 0.003(2) 0.001(2) -0.001(2)
O1 0.023(3) 0.020(2) 0.031(3) 0.005(2) -0.009(2) 0.001(2)
O2 0.022(3) 0.019(2) 0.022(2) 0.0032(19) -0.007(2) 0.0028(19)
C1 0.026(4) 0.017(3) 0.018(3) 0.000(3) -0.003(3) 0.001(3)
C2 0.053(6) 0.038(5) 0.023(4) -0.006(3) 0.012(4) -0.004(4)
C3 0.029(5) 0.047(5) 0.037(5) -0.003(4) 0.000(4) 0.020(4)
C4 0.038(5) 0.030(4) 0.035(4) -0.007(3) 0.004(4) 0.003(3)
C5 0.027(4) 0.013(3) 0.029(4) 0.002(3) 0.013(3) 0.003(3)
C6 0.020(3) 0.025(3) 0.028(4) -0.003(4) -0.001(4) -0.005(3)
C7 0.020(3) 0.030(3) 0.021(3) -0.002(4) -0.001(3) -0.010(2)
C8 0.018(3) 0.025(3) 0.031(3) 0.002(4) 0.000(4) 0.002(3)
C9 0.014(3) 0.020(3) 0.034(4) -0.003(3) 0.004(3) -0.002(3)
C10 0.024(4) 0.027(4) 0.032(4) -0.001(3) 0.009(3) -0.008(3)
C11 0.022(4) 0.024(4) 0.030(4) 0.004(3) 0.004(3) 0.000(3)
C12 0.027(4) 0.031(4) 0.018(3) 0.003(3) 0.001(3) 0.008(3)
C13 0.031(5) 0.041(4) 0.048(5) 0.015(4) -0.017(4) -0.004(4)
C14 0.035(5) 0.043(5) 0.050(5) 0.022(4) -0.018(4) -0.003(4)
C15 0.038(5) 0.026(4) 0.038(4) 0.011(3) -0.001(4) 0.009(3)
C16 0.028(4) 0.024(3) 0.031(4) 0.005(3) -0.005(3) -0.004(3)
C17 0.016(3) 0.019(3) 0.015(3) 0.004(3) 0.002(3) 0.004(3)
C18 0.047(5) 0.034(4) 0.021(3) 0.001(3) 0.012(3) -0.011(4)
C19 0.044(5) 0.026(4) 0.028(4) -0.007(3) 0.004(4) -0.005(3)
C20 0.028(5) 0.040(4) 0.042(5) -0.003(4) 0.001(4) 0.010(4)
C21 0.022(4) 0.027(4) 0.030(4) 0.006(3) 0.004(3) 0.003(3)
C22 0.020(3) 0.023(3) 0.029(4) -0.010(4) 0.000(4) -0.005(2)
C23 0.015(3) 0.033(3) 0.028(4) -0.005(3) -0.002(3) -0.010(2)
C24 0.017(3) 0.020(3) 0.034(4) 0.004(3) -0.001(4) 0.000(2)
C25 0.018(3) 0.022(3) 0.028(4) 0.000(3) 0.012(3) -0.001(3)
C26 0.032(4) 0.024(4) 0.024(4) -0.002(3) 0.009(3) -0.005(3)
C27 0.029(4) 0.024(4) 0.033(4) 0.001(3) 0.003(4) -0.002(3)
C28 0.029(4) 0.030(4) 0.016(3) 0.002(3) 0.001(3) 0.001(3)
C29 0.031(4) 0.020(3) 0.026(4) 0.006(3) -0.002(3) 0.000(3)
C30 0.023(4) 0.028(4) 0.041(4) 0.014(3) -0.001(3) -0.002(3)
C31 0.024(4) 0.045(5) 0.027(4) 0.013(3) -0.005(3) 0.000(3)
C32 0.022(4) 0.031(4) 0.023(3) -0.004(3) -0.005(3) 0.004(3)

loop_
_atom_type_symbol
_atom_type_description
_atom_type_scat_dispersion_real
_atom_type_scat_dispersion_imag
_atom_type_scat_source
C C 0.0033 0.0016 'International Tables Vol C Tables 4.2.6.8 and 6.1.1.4'
H H 0.0000 0.0000 'International Tables Vol C Tables 4.2.6.8 and 6.1.1.4'
N N 0.0061 0.0033 'International Tables Vol C Tables 4.2.6.8 and 6.1.1.4'
O O 0.0106 0.0060 'International Tables Vol C Tables 4.2.6.8 and 6.1.1.4'
Si Si 0.0817 0.0704 'International Tables Vol C Tables 4.2.6.8 and 6.1.1.4'
Lu Lu -0.4720 5.8584 'International Tables Vol C Tables 4.2.6.8 and 6.1.1.4'

loop_
_geom_angle_atom_site_label_1
_geom_angle_atom_site_label_2
_geom_angle_atom_site_label_3
_geom_angle
N1 Lu1 N2 82.46(18)
N1 Lu1 C1 102.7(2)
N2 Lu1 C1 110.7(2)
N1 Lu1 O1 167.32(18)
N2 Lu1 O1 87.13(18)
C1 Lu1 O1 87.70(19)
N1 Lu1 C8 99.0(2)
N2 Lu1 C8 131.1(3)
C1 Lu1 C8 116.4(3)
O1 Lu1 C8 82.4(2)
N1 Lu1 C7 83.1(2)
N2 Lu1 C7 101.8(2)
C1 Lu1 C7 147.4(2)
O1 Lu1 C7 92.01(19)
C8 Lu1 C7 31.8(2)
N1 Lu1 C9 87.0(2)
N2 Lu1 C9 156.9(2)
C1 Lu1 C9 91.6(2)
O1 Lu1 C9 100.11(19)
C8 Lu1 C9 31.1(3)
C7 Lu1 C9 56.3(2)
N1 Lu1 C6 56.8(2)
N2 Lu1 C6 87.2(2)
C1 Lu1 C6 151.8(2)
O1 Lu1 C6 115.7(2)
C8 Lu1 C6 56.2(2)
C7 Lu1 C6 28.37(19)
C9 Lu1 C6 69.8(2)
N1 Lu1 C5 29.7(2)
N2 Lu1 C5 94.75(18)
C1 Lu1 C5 123.0(2)
O1 Lu1 C5 145.6(2)
C8 Lu1 C5 70.6(2)
C7 Lu1 C5 54.0(2)
C9 Lu1 C5 67.0(2)
C6 Lu1 C5 30.6(2)
N1 Lu1 Lu2 41.49(13)
N2 Lu1 Lu2 40.97(13)
C1 Lu1 Lu2 112.85(17)
O1 Lu1 Lu2 127.65(13)
C8 Lu1 Lu2 122.53(14)
C7 Lu1 Lu2 92.90(15)
C9 Lu1 Lu2 125.23(14)
C6 Lu1 Lu2 66.35(14)
C5 Lu1 Lu2 58.53(14)
N2 Lu2 O2 164.76(18)
N2 Lu2 N1 81.27(18)
O2 Lu2 N1 85.01(18)
N2 Lu2 C17 103.2(2)
O2 Lu2 C17 87.76(18)
N1 Lu2 C17 110.2(2)
N2 Lu2 C24 100.37(19)
O2 Lu2 C24 82.9(2)
N1 Lu2 C24 128.1(2)
C17 Lu2 C24 119.5(2)
N2 Lu2 C23 83.5(2)
O2 Lu2 C23 92.3(2)
N1 Lu2 C23 99.4(2)
C17 Lu2 C23 150.3(2)
C24 Lu2 C23 31.5(2)
N2 Lu2 C25 89.1(2)
O2 Lu2 C25 100.78(19)
N1 Lu2 C25 155.11(19)
C17 Lu2 C25 94.3(2)
C24 Lu2 C25 31.6(2)
C23 Lu2 C25 56.5(2)
N2 Lu2 C22 56.3(2)
O2 Lu2 C22 116.2(2)
N1 Lu2 C22 85.5(2)
C17 Lu2 C22 153.0(2)
C24 Lu2 C22 56.4(2)
C23 Lu2 C22 28.8(2)
C25 Lu2 C22 70.2(2)
N2 Lu2 C21 29.7(2)
O2 Lu2 C21 146.23(19)
N1 Lu2 C21 93.52(19)
C17 Lu2 C21 123.8(2)
C24 Lu2 C21 71.5(2)
C23 Lu2 C21 54.6(2)
C25 Lu2 C21 68.2(2)
C22 Lu2 C21 30.4(2)
N2 Lu2 Lu1 40.61(14)
O2 Lu2 Lu1 125.42(12)
N1 Lu2 Lu1 40.67(13)
C17 Lu2 Lu1 111.76(16)
C24 Lu2 Lu1 122.02(14)
C23 Lu2 Lu1 92.30(15)
C25 Lu2 Lu1 126.15(15)
C22 Lu2 Lu1 65.66(13)
C21 Lu2 Lu1 58.08(15)
C1 Si1 C2 111.2(3)
C1 Si1 C4 113.1(3)
C2 Si1 C4 105.1(4)
C1 Si1 C3 113.0(4)
C2 Si1 C3 108.6(4)
C4 Si1 C3 105.3(4)
C17 Si2 C19 113.8(3)
C17 Si2 C18 110.4(3)
C19 Si2 C18 105.6(4)
C17 Si2 C20 113.6(4)
C19 Si2 C20 105.0(4)
C18 Si2 C20 107.9(4)
C12 N1 C5 112.9(5)
C12 N1 Lu1 121.9(4)
C5 N1 Lu1 100.4(4)
C12 N1 Lu2 111.6(4)
C5 N1 Lu2 110.8(4)
Lu1 N1 Lu2 97.8(2)
C28 N2 C21 113.7(5)
C28 N2 Lu1 110.1(4)
C21 N2 Lu1 111.7(4)
C28 N2 Lu2 122.2(4)
C21 N2 Lu2 99.6(4)
Lu1 N2 Lu2 98.4(2)
C13 O1 C16 109.3(5)
C13 O1 Lu1 125.5(4)
C16 O1 Lu1 125.2(4)
C29 O2 C32 108.4(5)
C29 O2 Lu2 126.8(4)
C32 O2 Lu2 124.6(4)
Si1 C1 Lu1 127.8(4)
Si1 C1 H1A 105.4
Lu1 C1 H1A 105.4
Si1 C1 H1B 105.4
Lu1 C1 H1B 105.4
H1A C1 H1B 106.0
Si1 C2 H2A 109.5
Si1 C2 H2B 109.5
H2A C2 H2B 109.5
Si1 C2 H2C 109.5
H2A C2 H2C 109.5
H2B C2 H2C 109.5
Si1 C3 H3A 109.5
Si1 C3 H3B 109.5
H3A C3 H3B 109.5
Si1 C3 H3C 109.5
H3A C3 H3C 109.5
H3B C3 H3C 109.5
Si1 C4 H4A 109.5
Si1 C4 H4B 109.5
H4A C4 H4B 109.5
Si1 C4 H4C 109.5
H4A C4 H4C 109.5
H4B C4 H4C 109.5
N1 C5 C6 108.8(5)
N1 C5 C11 112.7(6)
C6 C5 C11 110.8(6)
N1 C5 Lu1 49.8(3)
C6 C5 Lu1 68.4(3)
C11 C5 Lu1 101.6(4)
N1 C5 H5 108.1
C6 C5 H5 108.3
C11 C5 H5 108.0
Lu1 C5 H5 148.9
C7 C6 C5 126.4(7)
C7 C6 Lu1 69.9(4)
C5 C6 Lu1 81.0(4)
C7 C6 H6 116.8
C5 C6 H6 116.8
Lu1 C6 H6 123.8
C6 C7 C8 131.0(8)
C6 C7 Lu1 81.8(4)
C8 C7 Lu1 69.2(3)
C6 C7 H7 114.5
C8 C7 H7 114.5
Lu1 C7 H7 127.0
C9 C8 C7 126.2(7)
C9 C8 Lu1 82.0(4)
C7 C8 Lu1 79.0(4)
C9 C8 H8 116.9
C7 C8 H8 116.9
Lu1 C8 H8 111.4
C10 C9 C8 128.4(7)
C10 C9 Lu1 95.7(5)
C8 C9 Lu1 66.9(4)
C10 C9 H9 115.8
C8 C9 H9 115.8
Lu1 C9 H9 109.6
C9 C10 C11 125.3(7)
C9 C10 H10A 106.0
C11 C10 H10A 106.0
C9 C10 H10B 106.0
C11 C10 H10B 106.0
H10A C10 H10B 106.3
C10 C11 C5 113.2(6)
C10 C11 H11A 108.9
C5 C11 H11A 108.9
C10 C11 H11B 108.9
C5 C11 H11B 108.9
H11A C11 H11B 107.7
N1 C12 H12A 109.5
N1 C12 H12B 109.5
H12A C12 H12B 109.5
N1 C12 H12C 109.5
H12A C12 H12C 109.5
H12B C12 H12C 109.5
O1 C13 C14 105.3(7)
O1 C13 H13A 110.7
C14 C13 H13A 110.7
O1 C13 H13B 110.7
C14 C13 H13B 110.7
H13A C13 H13B 108.8
C13 C14 C15 102.2(7)
C13 C14 H14A 111.3
C15 C14 H14A 111.3
C13 C14 H14B 111.3
C15 C14 H14B 111.3
H14A C14 H14B 109.2
C16 C15 C14 102.9(6)
C16 C15 H15A 111.2
C14 C15 H15A 111.2
C16 C15 H15B 111.2
C14 C15 H15B 111.2
H15A C15 H15B 109.1
O1 C16 C15 105.0(6)
O1 C16 H16A 110.7
C15 C16 H16A 110.7
O1 C16 H16B 110.7
C15 C16 H16B 110.7
H16A C16 H16B 108.8
Si2 C17 Lu2 131.3(3)
Si2 C17 H17A 104.4
Lu2 C17 H17A 104.4
Si2 C17 H17B 104.4
Lu2 C17 H17B 104.4
H17A C17 H17B 105.6
Si2 C18 H18A 109.5
Si2 C18 H18B 109.5
H18A C18 H18B 109.5
Si2 C18 H18C 109.5
H18A C18 H18C 109.5
H18B C18 H18C 109.5
Si2 C19 H19A 109.5
Si2 C19 H19B 109.5
H19A C19 H19B 109.5
Si2 C19 H19C 109.5
H19A C19 H19C 109.5
H19B C19 H19C 109.5
Si2 C20 H20A 109.5
Si2 C20 H20B 109.5
H20A C20 H20B 109.5
Si2 C20 H20C 109.5
H20A C20 H20C 109.5
H20B C20 H20C 109.5
N2 C21 C22 109.3(5)
N2 C21 C27 111.4(6)
C22 C21 C27 110.6(6)
N2 C21 Lu2 50.7(3)
C22 C21 Lu2 69.0(3)
C27 C21 Lu2 98.6(4)
N2 C21 H21 108.7
C22 C21 H21 108.2
C27 C21 H21 108.6
Lu2 C21 H21 151.3
C23 C22 C21 128.0(7)
C23 C22 Lu2 70.4(4)
C21 C22 Lu2 80.6(4)
C23 C22 H22 116.0
C21 C22 H22 116.0
Lu2 C22 H22 124.7
C22 C23 C24 130.6(7)
C22 C23 Lu2 80.8(4)
C24 C23 Lu2 69.3(3)
C22 C23 H23 114.7
C24 C23 H23 114.7
Lu2 C23 H23 128.0
C23 C24 C25 125.7(6)
C23 C24 Lu2 79.3(4)
C25 C24 Lu2 80.0(4)
C23 C24 H24 117.2
C25 C24 H24 117.2
Lu2 C24 H24 113.3
C26 C25 C24 128.9(6)
C26 C25 Lu2 91.8(5)
C24 C25 Lu2 68.5(3)
C26 C25 H25 115.6
C24 C25 H25 115.6
Lu2 C25 H25 112.9
C25 C26 C27 124.4(7)
C25 C26 H26A 106.2
C27 C26 H26A 106.2
C25 C26 H26B 106.2
C27 C26 H26B 106.2
H26A C26 H26B 106.4
C26 C27 C21 114.2(6)
C26 C27 H27A 108.7
C21 C27 H27A 108.7
C26 C27 H27B 108.7
C21 C27 H27B 108.7
H27A C27 H27B 107.6
N2 C28 H28A 109.5
N2 C28 H28B 109.5
H28A C28 H28B 109.5
N2 C28 H28C 109.5
H28A C28 H28C 109.5
H28B C28 H28C 109.5
O2 C29 C30 106.8(6)
O2 C29 H29A 110.4
C30 C29 H29A 110.4
O2 C29 H29B 110.4
C30 C29 H29B 110.4
H29A C29 H29B 108.6
C29 C30 C31 103.0(6)
C29 C30 H30A 111.2
C31 C30 H30A 111.2
C29 C30 H30B 111.2
C31 C30 H30B 111.2
H30A C30 H30B 109.1
C32 C31 C30 102.4(6)
C32 C31 H31A 111.3
C30 C31 H31A 111.3
C32 C31 H31B 111.3
C30 C31 H31B 111.3
H31A C31 H31B 109.2
O2 C32 C31 104.7(6)
O2 C32 H32A 110.8
C31 C32 H32A 110.8
O2 C32 H32B 110.8
C31 C32 H32B 110.8
H32A C32 H32B 108.9

loop_
_geom_bond_atom_site_label_1
_geom_bond_atom_site_label_2
_geom_bond_distance
Lu1 N1 2.310(5)
Lu1 N2 2.311(6)
Lu1 C1 2.345(6)
Lu1 O1 2.377(5)
Lu1 C8 2.528(6)
Lu1 C7 2.656(6)
Lu1 C9 2.721(7)
Lu1 C6 2.799(7)
Lu1 C5 2.974(6)
Lu1 Lu2 3.5118(4)
Lu2 N2 2.328(5)
Lu2 O2 2.345(4)
Lu2 N1 2.348(5)
Lu2 C17 2.374(6)
Lu2 C24 2.550(6)
Lu2 C23 2.679(6)
Lu2 C25 2.700(7)
Lu2 C22 2.807(6)
Lu2 C21 2.966(7)
Si1 C1 1.838(7)
Si1 C2 1.859(8)
Si1 C4 1.875(8)
Si1 C3 1.887(9)
Si2 C17 1.838(6)
Si2 C19 1.874(7)
Si2 C18 1.876(7)
Si2 C20 1.877(8)
N1 C12 1.470(9)
N1 C5 1.500(9)
N2 C28 1.477(9)
N2 C21 1.492(9)
O1 C13 1.456(9)
O1 C16 1.469(8)
O2 C29 1.461(8)
O2 C32 1.464(8)
C1 H1A 0.9900
C1 H1B 0.9900
C2 H2A 0.9800
C2 H2B 0.9800
C2 H2C 0.9800
C3 H3A 0.9800
C3 H3B 0.9800
C3 H3C 0.9800
C4 H4A 0.9800
C4 H4B 0.9800
C4 H4C 0.9800
C5 C6 1.534(10)
C5 C11 1.557(10)
C5 H5 1.0000
C6 C7 1.344(9)
C6 H6 0.9500
C7 C8 1.426(10)
C7 H7 0.9500
C8 C9 1.421(12)
C8 H8 0.9500
C9 C10 1.339(10)
C9 H9 0.9500
C10 C11 1.488(10)
C10 H10A 0.9900
C10 H10B 0.9900
C11 H11A 0.9900
C11 H11B 0.9900
C12 H12A 0.9800
C12 H12B 0.9800
C12 H12C 0.9800
C13 C14 1.487(11)
C13 H13A 0.9900
C13 H13B 0.9900
C14 C15 1.528(13)
C14 H14A 0.9900
C14 H14B 0.9900
C15 C16 1.520(10)
C15 H15A 0.9900
C15 H15B 0.9900
C16 H16A 0.9900
C16 H16B 0.9900
C17 H17A 0.9900
C17 H17B 0.9900
C18 H18A 0.9800
C18 H18B 0.9800
C18 H18C 0.9800
C19 H19A 0.9800
C19 H19B 0.9800
C19 H19C 0.9800
C20 H20A 0.9800
C20 H20B 0.9800
C20 H20C 0.9800
C21 C22 1.521(11)
C21 C27 1.564(11)
C21 H21 1.0001
C22 C23 1.372(9)
C22 H22 0.9500
C23 C24 1.423(10)
C23 H23 0.9500
C24 C25 1.436(11)
C24 H24 0.9500
C25 C26 1.352(10)
C25 H25 0.9500
C26 C27 1.478(10)
C26 H26A 0.9900
C26 H26B 0.9900
C27 H27A 0.9900
C27 H27B 0.9900
C28 H28A 0.9800
C28 H28B 0.9800
C28 H28C 0.9800
C29 C30 1.503(10)
C29 H29A 0.9900
C29 H29B 0.9900
C30 C31 1.523(12)
C30 H30A 0.9900
C30 H30B 0.9900
C31 C32 1.503(10)
C31 H31A 0.9900
C31 H31B 0.9900
C32 H32A 0.9900
C32 H32B 0.9900

loop_
_geom_torsion_atom_site_label_1
_geom_torsion_atom_site_label_2
_geom_torsion_atom_site_label_3
_geom_torsion_atom_site_label_4
_geom_torsion
C2 Si1 C1 Lu1 80.2(5)
C4 Si1 C1 Lu1 -161.8(4)
C3 Si1 C1 Lu1 -42.2(6)
C12 N1 C5 C6 168.5(5)
Lu1 N1 C5 C6 37.2(5)
Lu2 N1 C5 C6 -65.4(6)
C12 N1 C5 C11 45.2(7)
Lu1 N1 C5 C11 -86.1(5)
Lu2 N1 C5 C11 171.2(4)
C12 N1 C5 Lu1 131.3(6)
Lu2 N1 C5 Lu1 -102.6(3)
N1 C5 C6 C7 -86.4(8)
C11 C5 C6 C7 38.0(9)
Lu1 C5 C6 C7 -56.6(6)
N1 C5 C6 Lu1 -29.8(4)
C11 C5 C6 Lu1 94.7(5)
C5 C6 C7 C8 8.5(11)
Lu1 C6 C7 C8 -53.0(7)
C5 C6 C7 Lu1 61.5(6)
C6 C7 C8 C9 -13.7(11)
Lu1 C7 C8 C9 -71.4(6)
C6 C7 C8 Lu1 57.7(7)
C7 C8 C9 C10 -8.5(11)
Lu1 C8 C9 C10 -78.5(7)
C7 C8 C9 Lu1 70.0(6)
C8 C9 C10 C11 -9.4(12)
Lu1 C9 C10 C11 -74.3(7)
C9 C10 C11 C5 59.2(10)
N1 C5 C11 C10 48.0(9)
C6 C5 C11 C10 -74.2(8)
Lu1 C5 C11 C10 -3.1(7)
C16 O1 C13 C14 20.0(9)
Lu1 O1 C13 C14 -159.9(6)
O1 C13 C14 C15 -36.0(9)
C13 C14 C15 C16 38.2(9)
C13 O1 C16 C15 4.6(8)
Lu1 O1 C16 C15 -175.5(5)
C14 C15 C16 O1 -26.5(8)
C19 Si2 C17 Lu2 167.9(4)
C18 Si2 C17 Lu2 -73.5(5)
C20 Si2 C17 Lu2 47.8(5)
C28 N2 C21 C22 -170.7(5)
Lu1 N2 C21 C22 64.1(6)
Lu2 N2 C21 C22 -39.1(6)
C28 N2 C21 C27 -48.1(8)
Lu1 N2 C21 C27 -173.4(4)
Lu2 N2 C21 C27 83.5(5)
C28 N2 C21 Lu2 -131.6(6)
Lu1 N2 C21 Lu2 103.1(3)
N2 C21 C22 C23 87.3(8)
C27 C21 C22 C23 -35.7(9)
Lu2 C21 C22 C23 55.9(6)
N2 C21 C22 Lu2 31.5(5)
C27 C21 C22 Lu2 -91.5(5)
C21 C22 C23 C24 -7.8(12)
Lu2 C22 C23 C24 52.3(7)
C21 C22 C23 Lu2 -60.1(7)
C22 C23 C24 C25 12.7(11)
Lu2 C23 C24 C25 69.2(6)
C22 C23 C24 Lu2 -56.6(7)
C23 C24 C25 C26 5.1(11)
Lu2 C24 C25 C26 74.0(7)
C23 C24 C25 Lu2 -68.9(6)
C24 C25 C26 C27 15.1(12)
Lu2 C25 C26 C27 78.6(8)
C25 C26 C27 C21 -62.8(10)
N2 C21 C27 C26 -48.8(9)
C22 C21 C27 C26 72.9(8)
Lu2 C21 C27 C26 2.2(7)
C32 O2 C29 C30 -2.1(8)
Lu2 O2 C29 C30 -178.7(4)
O2 C29 C30 C31 24.4(8)
C29 C30 C31 C32 -36.8(8)
C29 O2 C32 C31 -21.5(7)
Lu2 O2 C32 C31 155.2(5)
C30 C31 C32 O2 36.0(7)
